data_2100756
loop_
_publ_author_name
'Kellersohn, T.'
'Lutz, H. D.'
'Vogt, T.'
'Delaplane, R. G.'
'Olovsson, I.'

_publ_section_title
;
 Structural instabilities of the trigonally coordinated water molecules
 in Ba(IO~3~)~2~.H~2~O and Pb(ClO~3~)~2~.H~2~O studied by X-ray and
 neutron diffraction at 25 and 295 K
;
_journal_issue 2
_journal_name_full 'Acta Crystallographica Section B'
_journal_page_first 166
_journal_page_last 172
_journal_paper_doi 10.1107/S0108768191013538
_journal_volume 48
_journal_year 1992
_chemical_formula_sum 'Ba H2 I2 O7'
_chemical_formula_weight 505.16
_symmetry_cell_setting monoclinic
_symmetry_space_group_name_Hall '-I 2yab'
_symmetry_space_group_name_H-M 'I 1 2/c 1'
_cell_angle_alpha 90
_cell_angle_beta 92.130(10)
_cell_angle_gamma 90
_cell_formula_units_Z 4
_cell_length_a 9.0480(10)
_cell_length_b 7.987(2)
_cell_length_c 9.9110(10)
_cell_volume 715.7(2)
_diffrn_radiation_probe neutron
_diffrn_radiation_type neutron
_diffrn_radiation_wavelength 1.270
_exptl_absorpt_coefficient_mu 0.0067
_exptl_crystal_density_diffrn 4.69
_exptl_crystal_F_000 195.85
_cod_data_source_file ab0254.cif
_cod_data_source_block ab0254a
_cod_original_cell_volume 715.70(10)
_cod_database_code 2100756

loop_
_atom_site_label
_atom_site_fract_x
_atom_site_fract_y
_atom_site_fract_z
Ba .0 .3912(2) .25
I .25920(10) .2837(2) .56180(10)
O(1) .06640(10) .3402(2) .56360(10)
O(2) .25770(10) .0930(2) .66080(10)
O(3) .26240(10) .1997(2) .39500(10)
O(4) .0 .0515 .25
H .0783(3) -.0100(4) .2179(3)
